data_2227197
loop_
_publ_author_name
'Ahmad, Saeed'
'Saddiqa, Aisha'
'Monim-ul-Mehboob, Muhammad'
'Altaf, Muhammad'
'Stoeckli-Evans, Helen'

_publ_section_title
;
 Poly[[\m~3~-chlorido-bis(\m~2~-thiourea-\k<i>S</i>)disilver(I)]
 nitrate]
;
_journal_coeditor_code BT5309
_journal_issue 9
_journal_name_full 'Acta Crystallographica Section E'
_journal_page_first m1072
_journal_page_last m1073
_journal_paper_doi 10.1107/S1600536810030953
_journal_volume 66
_journal_year 2010
_chemical_formula_iupac '[Ag2 Cl (C H4 N2 S)2] N O3'
_chemical_formula_moiety 'C2 H8 Ag2 Cl N4 S2 +, N O3 -'
_chemical_formula_sum 'C2 H8 Ag2 Cl N5 O3 S2'
_chemical_formula_weight 465.44
_chemical_name_systematic
;
Poly[[\m~3~-chlorido-bis(\m~2~-thiourea-\k<i>S</i>)disilver(I)] nitrate]
;
_space_group_IT_number 2
_symmetry_cell_setting triclinic
_symmetry_space_group_name_Hall '-P 1'
_symmetry_space_group_name_H-M 'P -1'
_atom_sites_solution_hydrogens geom
_atom_sites_solution_primary direct
_atom_sites_solution_secondary difmap
_audit_creation_method SHELXL-97
_cell_angle_alpha 83.041(14)
_cell_angle_beta 82.868(14)
_cell_angle_gamma 77.312(14)
_cell_formula_units_Z 2
_cell_length_a 6.3981(8)
_cell_length_b 7.7060(9)
_cell_length_c 11.8478(14)
_cell_measurement_reflns_used 5310
_cell_measurement_temperature 173(2)
_cell_measurement_theta_max 26.0
_cell_measurement_theta_min 2.65
_cell_volume 562.80(12)
_computing_cell_refinement 'CELL (Stoe & Cie, 2004)'
_computing_data_collection 'EXPOSE (Stoe & Cie, 2004)'
_computing_data_reduction 'INTEGRATE (Stoe & Cie, 2004)'
_computing_molecular_graphics 'PLATON (Spek, 2009) and Mercury (Macrae <i>et al.</i>, 2006)'
_computing_publication_material 'PLATON (Spek, 2009) and SHELXL97 (Sheldrick, 2008)'
_computing_structure_refinement 'SHELXL97 (Sheldrick, 2008)'
_computing_structure_solution 'SHELXS97 (Sheldrick, 2008)'
_diffrn_ambient_temperature 173(2)
_diffrn_measured_fraction_theta_full 0.926
_diffrn_measured_fraction_theta_max 0.926
_diffrn_measurement_device_type 'Stoe IPDS'
_diffrn_measurement_method '\f scans'
_diffrn_radiation_monochromator graphite
_diffrn_radiation_source 'fine-focus sealed tube'
_diffrn_radiation_type MoK\a
_diffrn_radiation_wavelength 0.71073
_diffrn_reflns_av_R_equivalents 0.0564
_diffrn_reflns_av_sigmaI/netI 0.0606
_diffrn_reflns_limit_h_max 7
_diffrn_reflns_limit_h_min -7
_diffrn_reflns_limit_k_max 8
_diffrn_reflns_limit_k_min -9
_diffrn_reflns_limit_l_max 13
_diffrn_reflns_limit_l_min -14
_diffrn_reflns_number 4473
_diffrn_reflns_theta_full 26.01
_diffrn_reflns_theta_max 26.01
_diffrn_reflns_theta_min 2.72
_diffrn_standards_decay_% 0
_diffrn_standards_number 0
_exptl_absorpt_coefficient_mu 4.082
_exptl_absorpt_correction_T_max 1.3532
_exptl_absorpt_correction_T_min 0.7705
_exptl_absorpt_correction_type multi-scan
_exptl_absorpt_process_details '(MULscanABS in PLATON; Spek, 2009)'
_exptl_crystal_colour colourless
_exptl_crystal_density_diffrn 2.747
_exptl_crystal_density_method 'not measured'
_exptl_crystal_description plate
_exptl_crystal_F_000 444
_exptl_crystal_size_max 0.34
_exptl_crystal_size_mid 0.23
_exptl_crystal_size_min 0.12
_refine_diff_density_max 1.494
_refine_diff_density_min -1.268
_refine_ls_extinction_method none
_refine_ls_goodness_of_fit_ref 0.979
_refine_ls_hydrogen_treatment constr
_refine_ls_matrix_type full
_refine_ls_number_parameters 136
_refine_ls_number_reflns 2055
_refine_ls_number_restraints 0
_refine_ls_restrained_S_all 0.979
_refine_ls_R_factor_all 0.0511
_refine_ls_R_factor_gt 0.0440
_refine_ls_shift/su_max 0.000
_refine_ls_shift/su_mean 0.000
_refine_ls_structure_factor_coef Fsqd
_refine_ls_weighting_details 'calc w=1/[\s^2^(Fo^2^)+(0.0795P)^2^] where P=(Fo^2^+2Fc^2^)/3'
_refine_ls_weighting_scheme calc
_refine_ls_wR_factor_gt 0.1105
_refine_ls_wR_factor_ref 0.1136
_reflns_number_gt 1682
_reflns_number_total 2055
_reflns_threshold_expression I>2\s(I)
_cod_data_source_file bt5309.cif
_cod_data_source_block I
_cod_database_code 2227197
_cod_database_fobs_code 2227197

loop_
_symmetry_equiv_pos_as_xyz
'x, y, z'
'-x, -y, -z'

loop_
_atom_site_aniso_label
_atom_site_aniso_U_11
_atom_site_aniso_U_22
_atom_site_aniso_U_33
_atom_site_aniso_U_12
_atom_site_aniso_U_13
_atom_site_aniso_U_23
Ag1 0.0177(3) 0.0356(3) 0.0341(3) -0.0027(2) 0.0032(2) -0.0001(2)
Ag2 0.0266(3) 0.0465(3) 0.0235(3) -0.0128(2) -0.0058(2) 0.0155(2)
Cl1 0.0214(6) 0.0313(7) 0.0219(8) -0.0123(5) -0.0056(5) 0.0089(6)
S1 0.0155(6) 0.0263(7) 0.0163(8) -0.0040(5) -0.0036(5) 0.0038(6)
S2 0.0160(6) 0.0234(7) 0.0198(8) -0.0062(5) -0.0013(5) 0.0057(6)
N1 0.024(2) 0.036(3) 0.019(3) -0.010(2) -0.0043(19) 0.007(2)
N2 0.014(2) 0.043(3) 0.022(3) -0.007(2) -0.0018(19) 0.008(2)
N3 0.019(2) 0.042(3) 0.029(3) -0.005(2) -0.005(2) 0.019(3)
N4 0.018(2) 0.041(3) 0.022(3) -0.011(2) -0.0029(19) 0.014(2)
C1 0.018(2) 0.016(2) 0.019(3) -0.0056(19) -0.002(2) 0.005(2)
C2 0.019(3) 0.022(3) 0.012(3) -0.001(2) -0.001(2) -0.001(2)
O1 0.0158(18) 0.044(3) 0.024(3) 0.0012(17) -0.0020(16) 0.011(2)
O2 0.022(2) 0.056(3) 0.047(3) -0.001(2) -0.013(2) 0.019(3)
O3 0.028(2) 0.071(4) 0.041(3) -0.020(2) 0.010(2) 0.016(3)
N5 0.016(2) 0.035(3) 0.028(3) -0.008(2) -0.002(2) 0.007(2)

loop_
_atom_site_type_symbol
_atom_site_label
_atom_site_fract_x
_atom_site_fract_y
_atom_site_fract_z
_atom_site_U_iso_or_equiv
_atom_site_thermal_displace_type
_atom_site_calc_flag
_atom_site_refinement_flags
_atom_site_occupancy
Ag Ag1 0.48799(7) 0.87109(6) 0.15613(4) 0.0303(2) Uani . . 1.000
Ag Ag2 1.07497(7) 1.16730(7) 0.06513(4) 0.0327(2) Uani . . 1.000
Cl Cl1 0.6808(2) 1.16001(19) 0.05756(13) 0.0245(4) Uani . . 1.000
S S1 0.7764(2) 0.63258(18) 0.08944(12) 0.0197(4) Uani . . 1.000
S S2 0.2032(2) 1.07487(18) 0.25782(13) 0.0201(4) Uani . . 1.000
N N1 1.1617(8) 0.5710(7) 0.1682(5) 0.0264(16) Uani . . 1.000
N N2 0.8858(7) 0.5149(7) 0.2959(5) 0.0271(16) Uani . . 1.000
N N3 0.0979(8) 0.8245(7) 0.4138(5) 0.0319(16) Uani . . 1.000
N N4 -0.1790(8) 0.9882(7) 0.3218(5) 0.0276(16) Uani . . 1.000
C C1 0.9560(8) 0.5703(7) 0.1930(5) 0.0179(14) Uani . . 1.000
C C2 0.0266(8) 0.9512(7) 0.3359(5) 0.0183(17) Uani . . 1.000
O O1 0.1853(6) 0.3896(6) 0.4594(4) 0.0303(15) Uani . . 1.000
O O2 0.4735(7) 0.2157(7) 0.5106(5) 0.0440(16) Uani . . 1.000
O O3 0.4800(8) 0.3913(8) 0.3521(5) 0.0481(18) Uani . . 1.000
N N5 0.3826(7) 0.3331(7) 0.4412(5) 0.0268(16) Uani . . 1.000
H H1A 1.25110 0.53410 0.22110 0.0320 Uiso calc R 1.000
H H1B 1.21010 0.60840 0.09880 0.0320 Uiso calc R 1.000
H H2A 0.97600 0.47810 0.34840 0.0330 Uiso calc R 1.000
H H2B 0.74820 0.51410 0.31310 0.0330 Uiso calc R 1.000
H H3A 0.00830 0.76530 0.45590 0.0380 Uiso calc R 1.000
H H3B 0.23560 0.79830 0.42420 0.0380 Uiso calc R 1.000
H H4A -0.26680 0.92790 0.36460 0.0330 Uiso calc R 1.000
H H4B -0.22930 1.07330 0.26960 0.0330 Uiso calc R 1.000

loop_
_atom_type_symbol
_atom_type_description
_atom_type_scat_dispersion_real
_atom_type_scat_dispersion_imag
_atom_type_scat_source
C C 0.0033 0.0016 'International Tables Vol C Tables 4.2.6.8 and 6.1.1.4'
H H 0.0000 0.0000 'International Tables Vol C Tables 4.2.6.8 and 6.1.1.4'
Ag Ag -0.8971 1.1015 'International Tables Vol C Tables 4.2.6.8 and 6.1.1.4'
Cl Cl 0.1484 0.1585 'International Tables Vol C Tables 4.2.6.8 and 6.1.1.4'
N N 0.0061 0.0033 'International Tables Vol C Tables 4.2.6.8 and 6.1.1.4'
O O 0.0106 0.0060 'International Tables Vol C Tables 4.2.6.8 and 6.1.1.4'
S S 0.1246 0.1234 'International Tables Vol C Tables 4.2.6.8 and 6.1.1.4'

loop_
_geom_angle_atom_site_label_1
_geom_angle_atom_site_label_2
_geom_angle_atom_site_label_3
_geom_angle_site_symmetry_1
_geom_angle_site_symmetry_2
_geom_angle_site_symmetry_3
_geom_angle
_geom_angle_publ_flag
Cl1 Ag1 S1 . . . 96.91(5) no
Cl1 Ag1 S2 . . . 90.60(5) no
Cl1 Ag1 Cl1 . . 2_675 92.64(5) no
S1 Ag1 S2 . . . 169.00(5) no
Cl1 Ag1 S1 2_675 . . 82.74(5) no
Cl1 Ag1 S2 2_675 . . 105.01(5) no
Cl1 Ag2 S2 . . 1_655 114.00(5) no
Cl1 Ag2 S1 . . 2_775 114.55(5) no
S1 Ag2 S2 2_775 . 1_655 126.77(5) no
Ag1 Cl1 Ag2 . . . 123.99(6) no
Ag1 Cl1 Ag1 . . 2_675 87.36(4) no
Ag1 Cl1 Ag2 2_675 . . 121.83(6) no
Ag1 S1 C1 . . . 108.15(19) no
Ag1 S1 Ag2 . . 2_775 93.38(5) no
Ag2 S1 C1 2_775 . . 108.74(19) no
Ag1 S2 C2 . . . 108.27(19) no
Ag1 S2 Ag2 . . 1_455 83.91(5) no
Ag2 S2 C2 1_455 . . 107.4(2) no
C1 N1 H1B . . . 120.00 no
H1A N1 H1B . . . 120.00 no
C1 N1 H1A . . . 120.00 no
C1 N2 H2A . . . 120.00 no
H2A N2 H2B . . . 120.00 no
C1 N2 H2B . . . 120.00 no
C2 N3 H3A . . . 120.00 no
H3A N3 H3B . . . 120.00 no
C2 N3 H3B . . . 120.00 no
C2 N4 H4B . . . 120.00 no
H4A N4 H4B . . . 120.00 no
C2 N4 H4A . . . 120.00 no
O2 N5 O3 . . . 122.5(5) no
O1 N5 O2 . . . 118.6(5) no
O1 N5 O3 . . . 118.8(5) no
S1 C1 N1 . . . 121.4(5) no
S1 C1 N2 . . . 119.0(4) no
N1 C1 N2 . . . 119.6(5) no
S2 C2 N3 . . . 119.6(4) no
S2 C2 N4 . . . 121.3(4) no
N3 C2 N4 . . . 119.0(5) no

loop_
_geom_bond_atom_site_label_1
_geom_bond_atom_site_label_2
_geom_bond_site_symmetry_1
_geom_bond_site_symmetry_2
_geom_bond_distance
_geom_bond_publ_flag
Ag1 Cl1 . . 2.8393(15) no
Ag1 S1 . . 2.4305(15) no
Ag1 S2 . . 2.4278(15) no
Ag1 Cl1 . 2_675 2.9280(16) no
Ag2 Cl1 . . 2.5477(14) no
Ag2 S2 . 1_655 2.4913(16) no
Ag2 S1 . 2_775 2.4827(15) no
S1 C1 . . 1.738(6) no
S2 C2 . . 1.744(6) no
O1 N5 . . 1.242(6) no
O2 N5 . . 1.241(8) no
O3 N5 . . 1.244(8) no
N1 C1 . . 1.314(8) no
N2 C1 . . 1.301(8) no
N3 C2 . . 1.305(8) no
N4 C2 . . 1.311(8) no
N1 H1A . . 0.8800 no
N1 H1B . . 0.8800 no
N2 H2B . . 0.8800 no
N2 H2A . . 0.8800 no
N3 H3A . . 0.8800 no
N3 H3B . . 0.8800 no
N4 H4A . . 0.8800 no
N4 H4B . . 0.8800 no

loop_
_geom_hbond_atom_site_label_D
_geom_hbond_atom_site_label_H
_geom_hbond_atom_site_label_A
_geom_hbond_site_symmetry_A
_geom_hbond_distance_DH
_geom_hbond_distance_HA
_geom_hbond_distance_DA
_geom_hbond_angle_DHA
_geom_hbond_publ_flag
N1 H1A O3 1_655 0.88 2.28 3.153(8) 170 yes
N2 H2A O1 1_655 0.88 1.95 2.831(7) 177 yes
N2 H2B O3 . 0.88 2.11 2.932(7) 155 yes
N3 H3A O1 2_566 0.88 2.00 2.881(7) 174 yes
N3 H3B O2 2_666 0.88 2.08 2.930(7) 163 yes
N4 H4A O2 2_566 0.88 2.22 3.095(8) 173 yes
N1 H1B Cl1 2_775 0.88 2.56 3.372(6) 155 yes
N4 H4B Cl1 1_455 0.88 2.62 3.396(6) 147 yes

loop_
_geom_torsion_atom_site_label_1
_geom_torsion_atom_site_label_2
_geom_torsion_atom_site_label_3
_geom_torsion_atom_site_label_4
_geom_torsion_site_symmetry_1
_geom_torsion_site_symmetry_2
_geom_torsion_site_symmetry_3
_geom_torsion_site_symmetry_4
_geom_torsion
_geom_torsion_publ_flag
S1 Ag1 Cl1 Ag2 . . . . -44.29(8) no
S1 Ag1 Cl1 Ag1 . . . 2_675 83.00(5) no
S2 Ag1 Cl1 Ag2 . . . . 127.66(7) no
S2 Ag1 Cl1 Ag1 . . . 2_675 -105.06(5) no
Cl1 Ag1 Cl1 Ag2 2_675 . . . -127.29(7) no
Cl1 Ag1 Cl1 Ag1 2_675 . . 2_675 -0.02(9) no
Cl1 Ag1 S1 C1 . . . . 90.6(2) no
Cl1 Ag1 S1 Ag2 . . . 2_775 -20.40(5) no
Cl1 Ag1 S1 C1 2_675 . . . -177.6(2) no
Cl1 Ag1 S1 Ag2 2_675 . . 2_775 71.40(5) no
Cl1 Ag1 S2 C2 . . . . 179.2(2) no
Cl1 Ag1 S2 Ag2 . . . 1_455 72.83(5) no
Cl1 Ag1 S2 C2 2_675 . . . 86.3(2) no
Cl1 Ag1 S2 Ag2 2_675 . . 1_455 -20.06(5) no
Cl1 Ag1 Cl1 Ag1 . . 2_675 2_675 0.02(10) no
Cl1 Ag1 Cl1 Ag2 . . 2_675 2_675 -129.06(7) no
S1 Ag1 Cl1 Ag1 . . 2_675 2_675 -96.64(5) no
S1 Ag1 Cl1 Ag2 . . 2_675 2_675 134.30(7) no
S2 Ag1 Cl1 Ag1 . . 2_675 2_675 91.33(5) no
S2 Ag1 Cl1 Ag2 . . 2_675 2_675 -37.73(8) no
S2 Ag2 Cl1 Ag1 1_655 . . . -46.44(8) no
S2 Ag2 Cl1 Ag1 1_655 . . 2_675 -157.13(6) no
S1 Ag2 Cl1 Ag1 2_775 . . . 156.10(6) no
S1 Ag2 Cl1 Ag1 2_775 . . 2_675 45.41(8) no
Cl1 Ag2 S2 Ag1 . . 1_655 1_655 127.70(5) no
Cl1 Ag2 S2 C2 . . 1_655 1_655 20.4(2) no
Cl1 Ag2 S1 Ag1 . . 2_775 2_775 -123.22(5) no
Cl1 Ag2 S1 C1 . . 2_775 2_775 -12.8(2) no
Ag1 S1 C1 N1 . . . . -124.7(4) no
Ag1 S1 C1 N2 . . . . 58.3(5) no
Ag2 S1 C1 N1 2_775 . . . -24.5(5) no
Ag2 S1 C1 N2 2_775 . . . 158.4(4) no
Ag1 S2 C2 N3 . . . . 60.2(5) no
Ag1 S2 C2 N4 . . . . -123.1(5) no
Ag2 S2 C2 N3 1_455 . . . 149.4(4) no
Ag2 S2 C2 N4 1_455 . . . -33.8(5) no
